data_7021304
loop_
_publ_author_name
'Newton, Graham N.'
'Sato, Hiroki'
'Shiga, Takuya'
'Oshio, Hiroki'

_publ_section_title
;
 Stepwise replacement of nickel with cobalt ions in a [Ni6] cluster.
;
_journal_issue 19
_journal_name_full 'Dalton transactions (Cambridge, England : 2003)'
_journal_page_first 6701
_journal_page_last 6704
_journal_paper_doi 10.1039/c3dt50429h
_journal_volume 42
_journal_year 2013
_chemical_formula_moiety 'C70 H76 Ni6 O26, 4(C H4 O)'
_chemical_formula_sum 'C74 H92 Ni6 O30'
_chemical_formula_weight 1813.74
_chemical_name_systematic
;
?
;
_space_group_IT_number 14
_symmetry_cell_setting monoclinic
_symmetry_space_group_name_Hall '-P 2yn'
_symmetry_space_group_name_H-M 'P 1 21/n 1'
_atom_sites_solution_hydrogens geom
_atom_sites_solution_primary direct
_atom_sites_solution_secondary difmap
_audit_creation_method SHELXL-97
_cell_angle_alpha 90.00
_cell_angle_beta 94.540(13)
_cell_angle_gamma 90.00
_cell_formula_units_Z 2
_cell_length_a 8.578(6)
_cell_length_b 27.265(19)
_cell_length_c 15.964(11)
_cell_measurement_reflns_used 765
_cell_measurement_temperature 100(2)
_cell_measurement_theta_max 22.372
_cell_measurement_theta_min 2.614
_cell_volume 3722(4)
_computing_cell_refinement 'Bruker SMART'
_computing_data_collection 'Bruker SMART'
_computing_data_reduction 'Bruker SAINT'
_computing_molecular_graphics 'Bruker SHELXTL'
_computing_publication_material 'Bruker SHELXTL'
_computing_structure_refinement 'Bruker SHELXTL'
_computing_structure_solution 'Bruker SHELXTL'
_diffrn_ambient_temperature 100(2)
_diffrn_detector_area_resol_mean 8.366
_diffrn_measured_fraction_theta_full 0.998
_diffrn_measured_fraction_theta_max 0.998
_diffrn_measurement_device_type 'CCD area detector'
_diffrn_measurement_method 'phi and omega scans'
_diffrn_radiation_monochromator graphite
_diffrn_radiation_source 'fine-focus sealed tube'
_diffrn_radiation_type MoK\a
_diffrn_radiation_wavelength 0.71073
_diffrn_reflns_av_R_equivalents 0.1019
_diffrn_reflns_av_unetI/netI 0.1561
_diffrn_reflns_limit_h_max 9
_diffrn_reflns_limit_h_min -10
_diffrn_reflns_limit_k_max 32
_diffrn_reflns_limit_k_min -31
_diffrn_reflns_limit_l_max 19
_diffrn_reflns_limit_l_min -18
_diffrn_reflns_number 18414
_diffrn_reflns_theta_full 25.12
_diffrn_reflns_theta_max 25.12
_diffrn_reflns_theta_min 1.48
_exptl_absorpt_coefficient_mu 1.575
_exptl_absorpt_correction_T_max 0.8584
_exptl_absorpt_correction_T_min 0.5716
_exptl_absorpt_correction_type empirical
_exptl_absorpt_process_details SADABS
_exptl_crystal_colour Yellow
_exptl_crystal_density_diffrn 1.618
_exptl_crystal_density_method 'not measured'
_exptl_crystal_description Needle
_exptl_crystal_F_000 1888
_exptl_crystal_size_max 0.40
_exptl_crystal_size_mid 0.20
_exptl_crystal_size_min 0.10
_refine_diff_density_max 1.351
_refine_diff_density_min -0.693
_refine_diff_density_rms 0.135
_refine_ls_extinction_method none
_refine_ls_goodness_of_fit_ref 1.053
_refine_ls_hydrogen_treatment constr
_refine_ls_matrix_type full
_refine_ls_number_parameters 507
_refine_ls_number_reflns 6638
_refine_ls_number_restraints 0
_refine_ls_restrained_S_all 1.053
_refine_ls_R_factor_all 0.1609
_refine_ls_R_factor_gt 0.0706
_refine_ls_shift/su_max 0.000
_refine_ls_shift/su_mean 0.000
_refine_ls_structure_factor_coef Fsqd
_refine_ls_weighting_details 'calc w=1/[\s^2^(Fo^2^)+(0.0969P)^2^+3.5707P] where P=(Fo^2^+2Fc^2^)/3'
_refine_ls_weighting_scheme calc
_refine_ls_wR_factor_gt 0.1694
_refine_ls_wR_factor_ref 0.2265
_reflns_number_gt 3355
_reflns_number_total 6638
_reflns_threshold_expression >2\s(I)
_cod_data_source_file c3dt50429h.txt
_cod_data_source_block complex1
_cod_depositor_comments
;
The following automatic conversions were performed:

'_symmetry_cell_setting' value 'Monoclinic' changed to 'monoclinic'
according to /home/saulius/struct/CIF-dictionaries/cif_core.dic
dictionary named 'cif_core.dic' version 2.4.2 from
2011-04-26.

'_exptl_absorpt_correction_type' value 'Empirical'
changed to 'empirical' according to
/home/saulius/struct/CIF-dictionaries/cif_core.dic dictionary named
'cif_core.dic' version 2.4.2 from 2011-04-26.

Automatic conversion script
Id: cif_fix_values 1891 2012-01-12 08:04:46Z andrius 
;
_cod_original_sg_symbol_H-M 'P 21/n'
_cod_database_code 7021304

loop_
_symmetry_equiv_pos_as_xyz
'x, y, z'
'-x+1/2, y+1/2, -z+1/2'
'-x, -y, -z'
'x-1/2, -y-1/2, z-1/2'

loop_
_atom_site_label
_atom_site_type_symbol
_atom_site_fract_x
_atom_site_fract_y
_atom_site_fract_z
_atom_site_U_iso_or_equiv
_atom_site_adp_type
_atom_site_occupancy
_atom_site_symmetry_multiplicity
_atom_site_calc_flag
_atom_site_refinement_flags
Ni1 Ni -0.03697(14) 0.04511(4) 0.85577(7) 0.0305(3) Uani 1 1 d .
Ni2 Ni 0.11570(13) 0.03991(4) 1.03458(7) 0.0275(3) Uani 1 1 d .
Ni3 Ni 0.15887(15) 0.13177(4) 0.92653(7) 0.0316(3) Uani 1 1 d .
O9 O 0.1817(7) 0.0579(2) 0.9205(3) 0.0281(14) Uani 1 1 d .
O10 O -0.1048(7) 0.0347(2) 0.9729(3) 0.0283(14) Uani 1 1 d .
O3 O -0.0560(7) 0.1185(2) 0.8649(4) 0.0322(15) Uani 1 1 d .
O7 O -0.0244(7) -0.0290(2) 0.8551(3) 0.0299(14) Uani 1 1 d .
O8 O 0.1017(7) 0.1123(2) 1.0500(3) 0.0302(15) Uani 1 1 d .
O4 O -0.2621(7) 0.0451(2) 0.8080(4) 0.0356(16) Uani 1 1 d .
O6 O 0.0520(7) 0.0487(2) 0.7435(4) 0.0348(15) Uani 1 1 d .
O11 O 0.2363(8) 0.1320(2) 0.8040(4) 0.0391(16) Uani 1 1 d .
O2 O 0.1063(8) 0.2032(2) 0.9193(4) 0.0363(16) Uani 1 1 d .
O1 O 0.2532(8) 0.2825(2) 0.9404(4) 0.0475(18) Uani 1 1 d .
H1 H 0.2361 0.2527 0.9486 0.071 Uiso 1 1 calc R
C10 C -0.2553(11) 0.1266(3) 0.7511(6) 0.034(2) Uani 1 1 d .
C30 C 0.0483(11) 0.1357(3) 1.1163(6) 0.032(2) Uani 1 1 d .
O5 O -0.0167(9) 0.0938(2) 0.5986(4) 0.0488(19) Uani 1 1 d .
H5 H -0.0232 0.0888 0.6502 0.073 Uiso 1 1 calc R
C29 C 0.0492(12) 0.1871(4) 1.1130(6) 0.043(3) Uani 1 1 d .
H17 H 0.0859 0.2026 1.0650 0.051 Uiso 1 1 calc R
C6 C -0.0110(12) 0.2784(3) 0.8771(6) 0.038(2) Uani 1 1 d .
C23 C 0.0689(11) -0.0387(3) 0.7241(5) 0.036(2) Uani 1 1 d .
H29 H 0.1004 -0.0620 0.6846 0.043 Uiso 1 1 calc R
C21 C 0.1373(12) 0.0201(4) 0.6145(6) 0.039(2) Uani 1 1 d .
C8 C -0.1278(12) 0.1984(3) 0.8271(6) 0.034(2) Uani 1 1 d .
H8 H -0.2055 0.2178 0.7973 0.041 Uiso 1 1 calc R
C25 C -0.0042(10) 0.1124(3) 1.1872(5) 0.029(2) Uani 1 1 d .
C7 C -0.0136(12) 0.2234(3) 0.8755(6) 0.035(2) Uani 1 1 d .
C11 C -0.3102(12) 0.1572(4) 0.6840(6) 0.038(2) Uani 1 1 d .
H11 H -0.2671 0.1892 0.6802 0.046 Uiso 1 1 calc R
C15 C -0.3143(11) 0.0775(3) 0.7542(6) 0.034(2) Uani 1 1 d .
C22 C 0.0821(11) 0.0095(4) 0.6996(6) 0.035(2) Uani 1 1 d .
C9 C -0.1421(12) 0.1479(3) 0.8168(5) 0.033(2) Uani 1 1 d .
C14 C -0.4356(12) 0.0644(3) 0.6943(5) 0.036(2) Uani 1 1 d .
H14 H -0.4827 0.0330 0.6978 0.043 Uiso 1 1 calc R
C20 C 0.2394(12) -0.0126(4) 0.5778(6) 0.044(3) Uani 1 1 d .
H27 H 0.2779 -0.0403 0.6090 0.053 Uiso 1 1 calc R
C2 C 0.1217(13) 0.3554(4) 0.9083(7) 0.047(3) Uani 1 1 d .
H1A H 0.2142 0.3724 0.9277 0.057 Uiso 1 1 calc R
C24 C 0.0165(10) -0.0590(3) 0.7979(5) 0.026(2) Uani 1 1 d .
C26 C -0.0556(12) 0.1436(3) 1.2529(6) 0.040(2) Uani 1 1 d .
H20 H -0.0923 0.1287 1.3014 0.047 Uiso 1 1 calc R
C17 C 0.1216(13) 0.0664(4) 0.4867(6) 0.050(3) Uani 1 1 d .
H24 H 0.0800 0.0933 0.4542 0.060 Uiso 1 1 calc R
C1 C 0.1183(11) 0.3047(3) 0.9095(5) 0.032(2) Uani 1 1 d .
C4 C -0.1383(14) 0.3558(4) 0.8479(7) 0.054(3) Uani 1 1 d .
H3 H -0.2277 0.3736 0.8261 0.064 Uiso 1 1 calc R
C18 C 0.2229(12) 0.0329(4) 0.4518(6) 0.045(3) Uani 1 1 d .
H23 H 0.2484 0.0369 0.3954 0.054 Uiso 1 1 calc R
C12 C -0.4231(12) 0.1425(3) 0.6243(6) 0.038(2) Uani 1 1 d .
H12 H -0.4565 0.1637 0.5792 0.046 Uiso 1 1 calc R
C5 C -0.1434(13) 0.3060(4) 0.8471(6) 0.048(3) Uani 1 1 d .
H4 H -0.2363 0.2897 0.8263 0.057 Uiso 1 1 calc R
C27 C -0.0536(13) 0.1937(3) 1.2483(6) 0.045(3) Uani 1 1 d .
H19 H -0.0873 0.2133 1.2928 0.054 Uiso 1 1 calc R
C16 C 0.0828(12) 0.0602(4) 0.5681(6) 0.041(3) Uani 1 1 d .
C19 C 0.2847(14) -0.0053(4) 0.4982(6) 0.049(3) Uani 1 1 d .
H22 H 0.3583 -0.0266 0.4757 0.059 Uiso 1 1 calc R
C13 C -0.4891(12) 0.0961(4) 0.6302(6) 0.040(3) Uani 1 1 d .
H13 H -0.5709 0.0861 0.5903 0.048 Uiso 1 1 calc R
C28 C -0.0002(12) 0.2158(3) 1.1756(6) 0.044(3) Uani 1 1 d .
H18 H 0.0013 0.2505 1.1704 0.052 Uiso 1 1 calc R
C3 C -0.0088(14) 0.3811(4) 0.8790(7) 0.051(3) Uani 1 1 d .
H2 H -0.0092 0.4160 0.8803 0.061 Uiso 1 1 calc R
O12 O 0.3803(7) 0.1492(2) 0.9777(4) 0.0392(16) Uani 1 1 d .
C32 C -0.2250(10) 0.0654(3) 1.0006(5) 0.030(2) Uani 1 1 d .
H32A H -0.2000 0.0998 0.9897 0.045 Uiso 1 1 calc R
H32B H -0.2327 0.0607 1.0609 0.045 Uiso 1 1 calc R
H32C H -0.3250 0.0569 0.9700 0.045 Uiso 1 1 calc R
C31 C 0.3237(11) 0.0371(3) 0.8938(6) 0.038(2) Uani 1 1 d .
H31A H 0.3898 0.0260 0.9431 0.057 Uiso 1 1 calc R
H31B H 0.3797 0.0619 0.8636 0.057 Uiso 1 1 calc R
H31C H 0.2982 0.0091 0.8566 0.057 Uiso 1 1 calc R
O15 O 0.4344(10) 0.2069(4) 0.1076(6) 0.091(3) Uani 1 1 d .
H13A H 0.3541 0.2005 0.1324 0.137 Uiso 1 1 calc R
C34 C 0.5059(12) 0.1662(4) 0.9297(6) 0.049(3) Uani 1 1 d .
H34A H 0.5246 0.1422 0.8861 0.074 Uiso 1 1 calc R
H34B H 0.6012 0.1703 0.9672 0.074 Uiso 1 1 calc R
H34C H 0.4770 0.1978 0.9035 0.074 Uiso 1 1 calc R
C33 C 0.2439(14) 0.1733(4) 0.7468(6) 0.056(3) Uani 1 1 d .
H33A H 0.1379 0.1850 0.7303 0.084 Uiso 1 1 calc R
H33B H 0.2942 0.1629 0.6966 0.084 Uiso 1 1 calc R
H33C H 0.3048 0.1999 0.7748 0.084 Uiso 1 1 calc R
C37 C 0.5710(18) 0.1940(5) 0.1604(8) 0.090(5) Uani 1 1 d .
H35A H 0.6318 0.2237 0.1752 0.134 Uiso 1 1 calc R
H35B H 0.6351 0.1712 0.1305 0.134 Uiso 1 1 calc R
H35C H 0.5397 0.1784 0.2118 0.134 Uiso 1 1 calc R
O13 O 0.3385(7) 0.0302(2) 1.1000(3) 0.0313(15) Uani 1 1 d .
C35 C 0.4148(12) 0.0685(4) 1.1488(7) 0.049(3) Uani 1 1 d .
H37A H 0.4474 0.0944 1.1114 0.074 Uiso 1 1 calc R
H37B H 0.5070 0.0552 1.1813 0.074 Uiso 1 1 calc R
H37C H 0.3425 0.0822 1.1873 0.074 Uiso 1 1 calc R
O14 O 0.5268(13) 0.2990(4) 0.0750(6) 0.096(3) Uani 1 1 d .
H14A H 0.4478 0.3143 0.0545 0.145 Uiso 1 1 calc R
C36 C 0.6401(19) 0.2976(5) 0.0164(10) 0.101(5) Uani 1 1 d .
H36A H 0.5941 0.3093 -0.0382 0.151 Uiso 1 1 calc R
H36B H 0.6771 0.2639 0.0107 0.151 Uiso 1 1 calc R
H36C H 0.7281 0.3188 0.0356 0.151 Uiso 1 1 calc R

loop_
_atom_site_aniso_label
_atom_site_aniso_U_11
_atom_site_aniso_U_22
_atom_site_aniso_U_33
_atom_site_aniso_U_23
_atom_site_aniso_U_13
_atom_site_aniso_U_12
Ni1 0.0354(8) 0.0281(7) 0.0288(6) -0.0012(5) 0.0085(6) 0.0024(6)
Ni2 0.0292(7) 0.0267(6) 0.0275(6) -0.0036(5) 0.0082(5) 0.0024(5)
Ni3 0.0378(8) 0.0271(6) 0.0311(6) -0.0008(5) 0.0098(6) 0.0009(6)
O9 0.029(4) 0.028(3) 0.028(3) -0.006(3) 0.005(3) 0.004(3)
O10 0.030(4) 0.026(3) 0.029(3) -0.005(3) 0.007(3) 0.004(3)
O3 0.034(4) 0.027(3) 0.036(3) 0.003(3) 0.001(3) -0.001(3)
O7 0.037(4) 0.026(3) 0.028(3) -0.006(3) 0.010(3) 0.001(3)
O8 0.035(4) 0.028(3) 0.029(3) -0.007(3) 0.013(3) 0.002(3)
O4 0.038(4) 0.032(4) 0.035(3) -0.007(3) -0.004(3) -0.003(3)
O6 0.043(4) 0.029(4) 0.032(3) -0.003(3) 0.006(3) -0.004(3)
O11 0.047(4) 0.035(4) 0.036(4) 0.005(3) 0.013(3) -0.002(3)
O2 0.044(4) 0.028(4) 0.038(4) -0.001(3) 0.010(3) 0.000(3)
O1 0.048(5) 0.035(4) 0.059(4) 0.002(4) 0.000(4) -0.010(3)
C10 0.035(6) 0.036(6) 0.034(5) -0.007(4) 0.008(5) 0.000(5)
C30 0.026(6) 0.035(5) 0.036(5) -0.002(5) 0.001(4) 0.001(4)
O5 0.067(5) 0.039(4) 0.043(4) 0.002(3) 0.019(4) 0.013(4)
C29 0.052(7) 0.040(6) 0.038(5) -0.005(5) 0.016(5) 0.008(5)
C6 0.040(7) 0.038(6) 0.035(5) -0.002(4) 0.008(5) -0.002(5)
C23 0.044(7) 0.032(5) 0.032(5) 0.001(4) 0.009(5) -0.006(5)
C21 0.048(7) 0.037(6) 0.034(5) -0.006(5) 0.009(5) -0.002(5)
C8 0.042(6) 0.031(5) 0.032(5) 0.002(4) 0.015(5) 0.002(5)
C25 0.028(6) 0.030(5) 0.030(5) -0.006(4) 0.002(4) 0.008(4)
C7 0.041(7) 0.036(6) 0.030(5) -0.005(4) 0.015(5) 0.002(5)
C11 0.048(7) 0.038(6) 0.031(5) -0.003(5) 0.015(5) -0.003(5)
C15 0.032(6) 0.040(6) 0.031(5) 0.002(5) 0.006(5) 0.009(5)
C22 0.030(6) 0.043(6) 0.034(5) -0.007(5) 0.009(5) 0.002(5)
C9 0.040(6) 0.035(6) 0.028(5) 0.002(4) 0.020(5) 0.002(5)
C14 0.048(7) 0.030(5) 0.031(5) -0.013(4) 0.007(5) 0.006(5)
C20 0.060(8) 0.033(6) 0.043(6) -0.006(5) 0.022(6) -0.007(5)
C2 0.041(7) 0.045(7) 0.058(7) 0.006(5) 0.010(6) -0.004(5)
C24 0.029(6) 0.026(5) 0.024(5) -0.001(4) 0.004(4) 0.002(4)
C26 0.047(7) 0.035(6) 0.039(5) -0.005(4) 0.017(5) -0.001(5)
C17 0.066(8) 0.051(7) 0.034(6) 0.003(5) 0.006(6) 0.000(6)
C1 0.031(6) 0.033(5) 0.030(5) -0.004(4) -0.003(5) -0.002(5)
C4 0.057(8) 0.032(6) 0.071(8) -0.004(5) 0.003(7) 0.015(5)
C18 0.051(7) 0.051(7) 0.036(6) -0.011(5) 0.022(5) -0.006(6)
C12 0.049(7) 0.037(6) 0.030(5) 0.006(4) 0.010(5) 0.007(5)
C5 0.055(8) 0.031(6) 0.056(7) -0.006(5) 0.002(6) 0.002(5)
C27 0.061(8) 0.032(6) 0.046(6) -0.013(5) 0.024(6) -0.003(5)
C16 0.046(7) 0.041(6) 0.036(6) -0.003(5) 0.006(5) 0.003(5)
C19 0.069(9) 0.042(6) 0.042(6) -0.013(5) 0.035(6) 0.000(6)
C13 0.042(7) 0.044(6) 0.035(5) -0.008(5) 0.004(5) 0.010(5)
C28 0.064(8) 0.018(5) 0.052(6) -0.004(5) 0.029(6) -0.008(5)
C3 0.060(8) 0.037(6) 0.056(7) 0.000(5) 0.006(6) 0.000(6)
O12 0.035(4) 0.041(4) 0.043(4) 0.000(3) 0.015(3) -0.008(3)
C32 0.028(6) 0.027(5) 0.035(5) -0.013(4) 0.009(4) 0.006(4)
C31 0.044(7) 0.030(5) 0.041(5) -0.001(4) 0.016(5) 0.003(5)
O15 0.053(6) 0.150(9) 0.074(6) -0.040(6) 0.019(5) -0.034(6)
C34 0.039(7) 0.056(7) 0.054(7) -0.004(5) 0.010(6) 0.003(5)
C33 0.078(9) 0.043(6) 0.051(6) 0.020(5) 0.036(6) 0.012(6)
C37 0.102(13) 0.105(12) 0.063(8) 0.000(8) 0.014(9) -0.046(10)
O13 0.031(4) 0.035(4) 0.028(3) -0.009(3) 0.000(3) -0.001(3)
C35 0.043(7) 0.040(6) 0.063(7) -0.008(5) -0.007(6) 0.003(5)
O14 0.112(9) 0.107(9) 0.072(6) 0.002(5) 0.017(6) 0.025(7)
C36 0.106(14) 0.089(11) 0.110(12) -0.020(9) 0.031(11) -0.022(10)

loop_
_atom_type_symbol
_atom_type_description
_atom_type_scat_dispersion_real
_atom_type_scat_dispersion_imag
_atom_type_scat_source
C C 0.0033 0.0016 'International Tables Vol C Tables 4.2.6.8 and 6.1.1.4'
H H 0.0000 0.0000 'International Tables Vol C Tables 4.2.6.8 and 6.1.1.4'
O O 0.0106 0.0060 'International Tables Vol C Tables 4.2.6.8 and 6.1.1.4'
Ni Ni 0.3393 1.1124 'International Tables Vol C Tables 4.2.6.8 and 6.1.1.4'

loop_
_geom_angle_atom_site_label_1
_geom_angle_atom_site_label_2
_geom_angle_atom_site_label_3
_geom_angle
_geom_angle_site_symmetry_1
_geom_angle_site_symmetry_3
O6 Ni1 O3 93.1(2) . .
O6 Ni1 O4 94.7(3) . .
O3 Ni1 O4 86.9(2) . .
O6 Ni1 O10 172.4(2) . .
O3 Ni1 O10 92.4(2) . .
O4 Ni1 O10 90.7(2) . .
O6 Ni1 O7 91.2(2) . .
O3 Ni1 O7 175.7(2) . .
O4 Ni1 O7 92.8(2) . .
O10 Ni1 O7 83.3(2) . .
O6 Ni1 O9 92.5(2) . .
O3 Ni1 O9 82.7(2) . .
O4 Ni1 O9 167.7(2) . .
O10 Ni1 O9 83.0(2) . .
O7 Ni1 O9 97.1(2) . .
O8 Ni2 O7 90.4(2) . 3_557
O8 Ni2 O9 83.9(2) . .
O7 Ni2 O9 171.6(2) 3_557 .
O8 Ni2 O10 172.6(2) . 3_557
O7 Ni2 O10 83.4(2) 3_557 3_557
O9 Ni2 O10 101.8(2) . 3_557
O8 Ni2 O10 93.7(2) . .
O7 Ni2 O10 90.1(2) 3_557 .
O9 Ni2 O10 84.2(2) . .
O10 Ni2 O10 82.4(2) 3_557 .
O8 Ni2 O13 97.1(2) . .
O7 Ni2 O13 87.1(2) 3_557 .
O9 Ni2 O13 99.7(2) . .
O10 Ni2 O13 86.6(2) 3_557 .
O10 Ni2 O13 168.8(2) . .
O2 Ni3 O9 170.8(3) . .
O2 Ni3 O3 87.4(3) . .
O9 Ni3 O3 83.6(2) . .
O2 Ni3 O12 89.7(3) . .
O9 Ni3 O12 99.1(2) . .
O3 Ni3 O12 174.0(2) . .
O2 Ni3 O11 91.7(2) . .
O9 Ni3 O11 85.4(2) . .
O3 Ni3 O11 83.9(2) . .
O12 Ni3 O11 91.1(3) . .
O2 Ni3 O8 103.2(2) . .
O9 Ni3 O8 80.0(2) . .
O3 Ni3 O8 97.8(2) . .
O12 Ni3 O8 87.9(2) . .
O11 Ni3 O8 165.1(2) . .
C31 O9 Ni2 118.6(5) . .
C31 O9 Ni3 119.6(5) . .
Ni2 O9 Ni3 99.5(2) . .
C31 O9 Ni1 122.2(5) . .
Ni2 O9 Ni1 95.8(2) . .
Ni3 O9 Ni1 95.9(2) . .
C32 O10 Ni1 118.1(5) . .
C32 O10 Ni2 125.0(5) . 3_557
Ni1 O10 Ni2 95.8(2) . 3_557
C32 O10 Ni2 118.0(5) . .
Ni1 O10 Ni2 96.4(2) . .
Ni2 O10 Ni2 97.6(2) 3_557 .
C9 O3 Ni1 128.0(6) . .
C9 O3 Ni3 128.5(6) . .
Ni1 O3 Ni3 97.8(3) . .
C24 O7 Ni2 132.2(5) . 3_557
C24 O7 Ni1 130.7(5) . .
Ni2 O7 Ni1 96.8(2) 3_557 .
C30 O8 Ni2 126.4(6) . .
C30 O8 Ni3 136.5(6) . .
Ni2 O8 Ni3 96.4(2) . .
C15 O4 Ni1 121.6(6) . .
C22 O6 Ni1 122.7(6) . .
C33 O11 Ni3 128.0(6) . .
C7 O2 Ni3 126.9(6) . .
C1 O1 H1 109.5 . .
C11 C10 C15 118.8(9) . .
C11 C10 C9 117.7(8) . .
C15 C10 C9 123.4(8) . .
O8 C30 C25 124.8(8) . .
O8 C30 C29 116.1(8) . .
C25 C30 C29 119.0(8) . .
C16 O5 H5 109.5 . .
C28 C29 C30 122.9(10) . .
C28 C29 H17 118.6 . .
C30 C29 H17 118.6 . .
C1 C6 C5 116.6(9) . .
C1 C6 C7 122.3(9) . .
C5 C6 C7 121.1(9) . .
C22 C23 C24 130.7(9) . .
C22 C23 H29 114.6 . .
C24 C23 H29 114.6 . .
C16 C21 C20 118.2(9) . .
C16 C21 C22 121.3(9) . .
C20 C21 C22 120.3(9) . .
C7 C8 C9 127.5(9) . .
C7 C8 H8 116.3 . .
C9 C8 H8 116.3 . .
C30 C25 C26 117.1(8) . .
C30 C25 C24 127.3(8) . 3_557
C26 C25 C24 115.6(8) . 3_557
O2 C7 C8 125.5(9) . .
O2 C7 C6 113.5(8) . .
C8 C7 C6 120.8(9) . .
C12 C11 C10 122.2(9) . .
C12 C11 H11 118.9 . .
C10 C11 H11 118.9 . .
O4 C15 C14 118.8(9) . .
O4 C15 C10 124.0(9) . .
C14 C15 C10 117.3(8) . .
O6 C22 C23 126.9(8) . .
O6 C22 C21 114.5(8) . .
C23 C22 C21 118.7(8) . .
O3 C9 C8 120.0(9) . .
O3 C9 C10 119.0(8) . .
C8 C9 C10 121.0(9) . .
C13 C14 C15 121.9(9) . .
C13 C14 H14 119.0 . .
C15 C14 H14 119.0 . .
C19 C20 C21 121.6(10) . .
C19 C20 H27 119.2 . .
C21 C20 H27 119.2 . .
C3 C2 C1 119.9(10) . .
C3 C2 H1A 120.1 . .
C1 C2 H1A 120.1 . .
O7 C24 C23 117.6(8) . .
O7 C24 C25 118.8(7) . 3_557
C23 C24 C25 123.7(8) . 3_557
C27 C26 C25 122.9(9) . .
C27 C26 H20 118.6 . .
C25 C26 H20 118.6 . .
C16 C17 C18 119.7(10) . .
C16 C17 H24 120.1 . .
C18 C17 H24 120.1 . .
O1 C1 C2 115.5(9) . .
O1 C1 C6 122.5(8) . .
C2 C1 C6 122.0(9) . .
C5 C4 C3 122.2(11) . .
C5 C4 H3 118.9 . .
C3 C4 H3 118.9 . .
C19 C18 C17 120.6(9) . .
C19 C18 H23 119.7 . .
C17 C18 H23 119.7 . .
C11 C12 C13 119.4(9) . .
C11 C12 H12 120.3 . .
C13 C12 H12 120.3 . .
C4 C5 C6 120.4(10) . .
C4 C5 H4 119.8 . .
C6 C5 H4 119.8 . .
C26 C27 C28 118.3(9) . .
C26 C27 H19 120.9 . .
C28 C27 H19 120.9 . .
O5 C16 C17 117.3(9) . .
O5 C16 C21 122.2(9) . .
C17 C16 C21 120.5(9) . .
C18 C19 C20 119.2(10) . .
C18 C19 H22 120.4 . .
C20 C19 H22 120.4 . .
C14 C13 C12 120.1(9) . .
C14 C13 H13 119.9 . .
C12 C13 H13 119.9 . .
C29 C28 C27 119.9(9) . .
C29 C28 H18 120.1 . .
C27 C28 H18 120.1 . .
C2 C3 C4 118.9(10) . .
C2 C3 H2 120.5 . .
C4 C3 H2 120.5 . .
C34 O12 Ni3 124.4(6) . .
O10 C32 H32A 109.5 . .
O10 C32 H32B 109.5 . .
H32A C32 H32B 109.5 . .
O10 C32 H32C 109.5 . .
H32A C32 H32C 109.5 . .
H32B C32 H32C 109.5 . .
O9 C31 H31A 109.5 . .
O9 C31 H31B 109.5 . .
H31A C31 H31B 109.5 . .
O9 C31 H31C 109.5 . .
H31A C31 H31C 109.5 . .
H31B C31 H31C 109.5 . .
C37 O15 H13A 109.5 . .
O12 C34 H34A 109.5 . .
O12 C34 H34B 109.5 . .
H34A C34 H34B 109.5 . .
O12 C34 H34C 109.5 . .
H34A C34 H34C 109.5 . .
H34B C34 H34C 109.5 . .
O11 C33 H33A 109.5 . .
O11 C33 H33B 109.5 . .
H33A C33 H33B 109.5 . .
O11 C33 H33C 109.5 . .
H33A C33 H33C 109.5 . .
H33B C33 H33C 109.5 . .
O15 C37 H35A 109.5 . .
O15 C37 H35B 109.5 . .
H35A C37 H35B 109.5 . .
O15 C37 H35C 109.5 . .
H35A C37 H35C 109.5 . .
H35B C37 H35C 109.5 . .
C35 O13 Ni2 122.2(5) . .
O13 C35 H37A 109.5 . .
O13 C35 H37B 109.5 . .
H37A C35 H37B 109.5 . .
O13 C35 H37C 109.5 . .
H37A C35 H37C 109.5 . .
H37B C35 H37C 109.5 . .
C36 O14 H14A 109.5 . .
O14 C36 H36A 109.5 . .
O14 C36 H36B 109.5 . .
H36A C36 H36B 109.5 . .
O14 C36 H36C 109.5 . .
H36A C36 H36C 109.5 . .
H36B C36 H36C 109.5 . .

loop_
_geom_bond_atom_site_label_1
_geom_bond_atom_site_label_2
_geom_bond_distance
_geom_bond_site_symmetry_2
Ni1 O6 2.006(6) .
Ni1 O3 2.014(6) .
Ni1 O4 2.020(6) .
Ni1 O10 2.022(6) .
Ni1 O7 2.024(6) .
Ni1 O9 2.098(6) .
Ni2 O8 1.994(6) .
Ni2 O7 2.005(6) 3_557
Ni2 O9 2.010(6) .
Ni2 O10 2.039(6) 3_557
Ni2 O10 2.067(6) .
Ni2 O13 2.120(6) .
Ni3 O2 2.000(6) .
Ni3 O9 2.026(6) .
Ni3 O3 2.051(6) .
Ni3 O12 2.063(7) .
Ni3 O11 2.115(6) .
Ni3 O8 2.135(6) .
O9 C31 1.439(10) .
O10 C32 1.425(9) .
O10 Ni2 2.039(6) 3_557
O3 C9 1.299(11) .
O7 C24 1.295(9) .
O7 Ni2 2.005(6) 3_557
O8 C30 1.347(10) .
O4 C15 1.286(10) .
O6 C22 1.316(10) .
O11 C33 1.456(10) .
O2 C7 1.317(11) .
O1 C1 1.362(11) .
O1 H1 0.8400 .
C10 C11 1.409(13) .
C10 C15 1.435(12) .
C10 C9 1.490(13) .
C30 C25 1.403(12) .
C30 C29 1.403(13) .
O5 C16 1.368(11) .
O5 H5 0.8400 .
C29 C28 1.362(13) .
C29 H17 0.9500 .
C6 C1 1.386(13) .
C6 C5 1.414(14) .
C6 C7 1.499(12) .
C23 C22 1.377(12) .
C23 C24 1.408(12) .
C23 H29 0.9500 .
C21 C16 1.381(13) .
C21 C20 1.409(13) .
C21 C22 1.501(12) .
C8 C7 1.379(13) .
C8 C9 1.390(12) .
C8 H8 0.9500 .
C25 C26 1.447(12) .
C25 C24 1.479(12) 3_557
C11 C12 1.364(13) .
C11 H11 0.9500 .
C15 C14 1.402(13) .
C14 C13 1.389(13) .
C14 H14 0.9500 .
C20 C19 1.374(13) .
C20 H27 0.9500 .
C2 C3 1.371(14) .
C2 C1 1.384(13) .
C2 H1A 0.9500 .
C24 C25 1.479(12) 3_557
C26 C27 1.369(12) .
C26 H20 0.9500 .
C17 C16 1.377(13) .
C17 C18 1.406(14) .
C17 H24 0.9500 .
C4 C5 1.359(13) .
C4 C3 1.367(15) .
C4 H3 0.9500 .
C18 C19 1.360(14) .
C18 H23 0.9500 .
C12 C13 1.392(13) .
C12 H12 0.9500 .
C5 H4 0.9500 .
C27 C28 1.416(13) .
C27 H19 0.9500 .
C19 H22 0.9500 .
C13 H13 0.9500 .
C28 H18 0.9500 .
C3 H2 0.9500 .
O12 C34 1.446(11) .
C32 H32A 0.9800 .
C32 H32B 0.9800 .
C32 H32C 0.9800 .
C31 H31A 0.9800 .
C31 H31B 0.9800 .
C31 H31C 0.9800 .
O15 C37 1.433(15) .
O15 H13A 0.8400 .
C34 H34A 0.9800 .
C34 H34B 0.9800 .
C34 H34C 0.9800 .
C33 H33A 0.9800 .
C33 H33B 0.9800 .
C33 H33C 0.9800 .
C37 H35A 0.9800 .
C37 H35B 0.9800 .
C37 H35C 0.9800 .
O13 C35 1.431(11) .
C35 H37A 0.9800 .
C35 H37B 0.9800 .
C35 H37C 0.9800 .
O14 C36 1.402(15) .
O14 H14A 0.8400 .
C36 H36A 0.9800 .
C36 H36B 0.9800 .
C36 H36C 0.9800 .
